data_7224983
loop_
_publ_author_name
'Vorotnikov, Yuri A.'
'Efremova, Olga A.'
'Vorotnikova, Natalya A.'
'Brylev, Konstantin'
'Edeleva, Mariya V.'
'Tsygankova, Alphiya R.'
'Smolentsev, Anton I.'
'Kitamura, N.'
'Mironov, Yuri V.'
'Shestopalov, Michael A.'

_publ_section_title
;
 On the synthesis and characterisation of luminescent hybrid particles:
 Mo6metal cluster complex / SiO2
;
_journal_name_full 'RSC Adv.'
_journal_paper_doi 10.1039/C6RA04321F
_journal_year 2016
_chemical_formula_moiety 'Br8 H8 Mo6 O6, 12(H2 O)'
_chemical_formula_sum 'Br8 H32 Mo6 O18'
_chemical_formula_weight 1535.18
_chemical_name_systematic
; 
 ? 
;
_space_group_IT_number 166
_symmetry_cell_setting trigonal
_symmetry_space_group_name_Hall '-R 3 2"'
_symmetry_space_group_name_H-M 'R -3 m :H'
_atom_sites_solution_hydrogens geom
_atom_sites_solution_primary direct
_atom_sites_solution_secondary difmap
_audit_creation_method SHELXL-97
_cell_angle_alpha 90.00
_cell_angle_beta 90.00
_cell_angle_gamma 120.00
_cell_formula_units_Z 3
_cell_length_a 15.2397(4)
_cell_length_b 15.2397(4)
_cell_length_c 11.1438(3)
_cell_measurement_reflns_used 3652
_cell_measurement_temperature 150(2)
_cell_measurement_theta_max 29.98
_cell_measurement_theta_min 2.39
_cell_volume 2241.39(10)
_computing_cell_refinement 'SAINT (Bruker, 2004)'
_computing_data_collection 'APEX2 (Bruker, 2004)'
_computing_data_reduction 'SAINT (Bruker, 2004)'
_computing_molecular_graphics 'SHELXTL (Bruker, 2004)'
_computing_publication_material 'SHELXTL (Bruker, 2004)'
_computing_structure_refinement 'SHELXTL (Bruker, 2004)'
_computing_structure_solution 'SHELXTL (Bruker, 2004)'
_diffrn_ambient_temperature 150(2)
_diffrn_detector_area_resol_mean 25
_diffrn_measured_fraction_theta_full 1.000
_diffrn_measured_fraction_theta_max 1.000
_diffrn_measurement_device_type 'Bruker Nonius X8Apex CCD area-detector'
_diffrn_measurement_method '\f and \w scans'
_diffrn_radiation_monochromator graphite
_diffrn_radiation_source 'fine-focus sealed tube'
_diffrn_radiation_type MoK\a
_diffrn_radiation_wavelength 0.71073
_diffrn_reflns_av_R_equivalents 0.0180
_diffrn_reflns_av_sigmaI/netI 0.0107
_diffrn_reflns_limit_h_max 14
_diffrn_reflns_limit_h_min -21
_diffrn_reflns_limit_k_max 21
_diffrn_reflns_limit_k_min -21
_diffrn_reflns_limit_l_max 15
_diffrn_reflns_limit_l_min -12
_diffrn_reflns_number 5856
_diffrn_reflns_theta_full 29.99
_diffrn_reflns_theta_max 29.99
_diffrn_reflns_theta_min 2.39
_exptl_absorpt_coefficient_mu 13.198
_exptl_absorpt_correction_T_max 0.2595
_exptl_absorpt_correction_T_min 0.1998
_exptl_absorpt_correction_type multi-scan
_exptl_absorpt_process_details 'SADABS (Bruker, 2004)'
_exptl_crystal_colour yellow
_exptl_crystal_density_diffrn 3.412
_exptl_crystal_density_method 'not measured'
_exptl_crystal_description prism
_exptl_crystal_F_000 2124
_exptl_crystal_size_max 0.18
_exptl_crystal_size_mid 0.16
_exptl_crystal_size_min 0.14
_refine_diff_density_max 0.348
_refine_diff_density_min -0.519
_refine_diff_density_rms 0.071
_refine_ls_extinction_coef 0.000302(17)
_refine_ls_extinction_expression Fc^*^=kFc[1+0.001xFc^2^\l^3^/sin(2\q)]^-1/4^
_refine_ls_extinction_method SHELXL
_refine_ls_goodness_of_fit_ref 1.124
_refine_ls_hydrogen_treatment mixed
_refine_ls_matrix_type full
_refine_ls_number_parameters 50
_refine_ls_number_reflns 810
_refine_ls_number_restraints 11
_refine_ls_restrained_S_all 1.151
_refine_ls_R_factor_all 0.0114
_refine_ls_R_factor_gt 0.0107
_refine_ls_shift/su_max 0.003
_refine_ls_shift/su_mean 0.000
_refine_ls_structure_factor_coef Fsqd
_refine_ls_weighting_details 'calc w=1/[\s^2^(Fo^2^)+(0.0124P)^2^+1.6149P] where P=(Fo^2^+2Fc^2^)/3'
_refine_ls_weighting_scheme calc
_refine_ls_wR_factor_gt 0.0259
_refine_ls_wR_factor_ref 0.0260
_reflns_number_gt 785
_reflns_number_total 810
_reflns_threshold_expression >2sigma(I)
_cod_data_source_file c6ra04321f1.cif
_cod_data_source_block 1
_cod_depositor_comments
;
The following automatic conversions were performed:

'_symmetry_cell_setting' value 'Trigonal' changed to 'trigonal'
according to
/usr/data/users/saulius/crontab/automatic-downloads/rss-feeds/RSC/lib/dictionaries/cif_core.dic
dictionary named 'cif_core.dic' version 2.4.2 from 2011-04-26.

Automatic conversion script
Id: cif_fix_values 4268 2015-11-12 08:31:59Z antanas 
;
_cod_original_sg_symbol_H-M 'R -3 m'
_cod_database_code 7224983

loop_
_symmetry_equiv_pos_as_xyz
'x, y, z'
'-y, x-y, z'
'-x+y, -x, z'
'x-y, -y, -z'
'-x, -x+y, -z'
'y, x, -z'
'x+2/3, y+1/3, z+1/3'
'-y+2/3, x-y+1/3, z+1/3'
'-x+y+2/3, -x+1/3, z+1/3'
'x-y+2/3, -y+1/3, -z+1/3'
'-x+2/3, -x+y+1/3, -z+1/3'
'y+2/3, x+1/3, -z+1/3'
'x+1/3, y+2/3, z+2/3'
'-y+1/3, x-y+2/3, z+2/3'
'-x+y+1/3, -x+2/3, z+2/3'
'x-y+1/3, -y+2/3, -z+2/3'
'-x+1/3, -x+y+2/3, -z+2/3'
'y+1/3, x+2/3, -z+2/3'
'-x, -y, -z'
'y, -x+y, -z'
'x-y, x, -z'
'-x+y, y, z'
'x, x-y, z'
'-y, -x, z'
'-x+2/3, -y+1/3, -z+1/3'
'y+2/3, -x+y+1/3, -z+1/3'
'x-y+2/3, x+1/3, -z+1/3'
'-x+y+2/3, y+1/3, z+1/3'
'x+2/3, x-y+1/3, z+1/3'
'-y+2/3, -x+1/3, z+1/3'
'-x+1/3, -y+2/3, -z+2/3'
'y+1/3, -x+y+2/3, -z+2/3'
'x-y+1/3, x+2/3, -z+2/3'
'-x+y+1/3, y+2/3, z+2/3'
'x+1/3, x-y+2/3, z+2/3'
'-y+1/3, -x+2/3, z+2/3'

loop_
_atom_site_label
_atom_site_type_symbol
_atom_site_fract_x
_atom_site_fract_y
_atom_site_fract_z
_atom_site_U_iso_or_equiv
_atom_site_adp_type
_atom_site_occupancy
_atom_site_symmetry_multiplicity
_atom_site_calc_flag
_atom_site_refinement_flags
Mo1 Mo 0.942615(5) 0.057385(5) 0.096552(12) 0.00669(5) Uani 1 2 d S
Br1 Br 1.0000 0.0000 0.28767(3) 0.00985(7) Uani 1 6 d S
O1 O 0.87891(5) 0.12109(5) 0.20986(12) 0.0153(3) Uani 1 2 d SD
Br2 Br 1.114581(6) 0.229161(12) 0.093705(14) 0.01090(6) Uani 1 2 d S
H1A H 0.8510(12) 0.1490(12) 0.178(4) 0.016 Uiso 0.44 2 d SPD
O1W O 0.76269(9) -0.02628(9) 0.38044(10) 0.0247(2) Uani 1 1 d D
H1WA H 0.795(2) 0.015(2) 0.339(3) 0.037 Uiso 0.50 1 d PD
H1WB H 0.7069(14) -0.047(3) 0.367(3) 0.037 Uiso 0.50 1 d PD
H1WC H 0.772(3) -0.006(3) 0.4459(16) 0.037 Uiso 0.50 1 d PD
H1B H 0.838(3) 0.076(2) 0.254(3) 0.037 Uiso 0.44 1 d PD
H1WD H 0.774(3) -0.071(2) 0.374(3) 0.037 Uiso 0.50 1 d PD

loop_
_atom_site_aniso_label
_atom_site_aniso_U_11
_atom_site_aniso_U_22
_atom_site_aniso_U_33
_atom_site_aniso_U_23
_atom_site_aniso_U_13
_atom_site_aniso_U_12
Mo1 0.00672(6) 0.00672(6) 0.00767(8) -0.00025(2) 0.00025(2) 0.00414(5)
Br1 0.01080(9) 0.01080(9) 0.00793(13) 0.000 0.000 0.00540(5)
O1 0.0174(5) 0.0174(5) 0.0152(6) -0.0026(2) 0.0026(2) 0.0117(6)
Br2 0.01308(8) 0.00625(8) 0.01108(9) -0.00134(5) -0.00067(3) 0.00313(4)
O1W 0.0240(6) 0.0240(6) 0.0226(5) -0.0017(4) 0.0045(4) 0.0094(5)

loop_
_atom_type_symbol
_atom_type_description
_atom_type_scat_dispersion_real
_atom_type_scat_dispersion_imag
_atom_type_scat_source
H H 0.0000 0.0000 'International Tables Vol C Tables 4.2.6.8 and 6.1.1.4'
O O 0.0106 0.0060 'International Tables Vol C Tables 4.2.6.8 and 6.1.1.4'
Br Br -0.2901 2.4595 'International Tables Vol C Tables 4.2.6.8 and 6.1.1.4'
Mo Mo -1.6832 0.6857 'International Tables Vol C Tables 4.2.6.8 and 6.1.1.4'

loop_
_geom_angle_atom_site_label_1
_geom_angle_atom_site_label_2
_geom_angle_atom_site_label_3
_geom_angle
_geom_angle_site_symmetry_1
_geom_angle_site_symmetry_3
O1 Mo1 Br2 91.45(4) . 21_545
O1 Mo1 Br1 88.52(4) . .
Br2 Mo1 Br1 179.967(8) 21_545 .
O1 Mo1 Br2 90.460(4) . 2_645
Br2 Mo1 Br2 89.466(4) 21_545 2_645
Br1 Mo1 Br2 90.534(4) . 2_645
O1 Mo1 Br2 90.460(4) . .
Br2 Mo1 Br2 89.466(4) 21_545 .
Br1 Mo1 Br2 90.534(4) . .
Br2 Mo1 Br2 178.608(9) 2_645 .
O1 Mo1 Mo1 133.83(3) . 2_645
Br2 Mo1 Mo1 120.155(4) 21_545 2_645
Br1 Mo1 Mo1 59.873(4) . 2_645
Br2 Mo1 Mo1 59.948(3) 2_645 2_645
Br2 Mo1 Mo1 119.943(3) . 2_645
O1 Mo1 Mo1 133.83(3) . 3_765
Br2 Mo1 Mo1 120.155(4) 21_545 3_765
Br1 Mo1 Mo1 59.873(4) . 3_765
Br2 Mo1 Mo1 119.943(3) 2_645 3_765
Br2 Mo1 Mo1 59.948(3) . 3_765
Mo1 Mo1 Mo1 60.0 2_645 3_765
O1 Mo1 Mo1 136.15(3) . 21_545
Br2 Mo1 Mo1 60.055(6) 21_545 21_545
Br1 Mo1 Mo1 119.973(5) . 21_545
Br2 Mo1 Mo1 59.428(5) 2_645 21_545
Br2 Mo1 Mo1 119.227(6) . 21_545
Mo1 Mo1 Mo1 60.100(4) 2_645 21_545
Mo1 Mo1 Mo1 90.0 3_765 21_545
O1 Mo1 Mo1 136.15(3) . 20_665
Br2 Mo1 Mo1 60.055(6) 21_545 20_665
Br1 Mo1 Mo1 119.973(5) . 20_665
Br2 Mo1 Mo1 119.227(6) 2_645 20_665
Br2 Mo1 Mo1 59.428(5) . 20_665
Mo1 Mo1 Mo1 90.0 2_645 20_665
Mo1 Mo1 Mo1 60.100(4) 3_765 20_665
Mo1 Mo1 Mo1 59.799(7) 21_545 20_665
Mo1 Br1 Mo1 60.255(8) 2_645 .
Mo1 Br1 Mo1 60.255(8) 2_645 3_765
Mo1 Br1 Mo1 60.255(8) . 3_765
Mo1 O1 H1A 117(4) . .
Mo1 O1 H1B 108(3) . .
H1A O1 H1B 109(3) . .
Mo1 Br2 Mo1 60.518(6) 20_665 .
Mo1 Br2 Mo1 60.518(6) 20_665 3_765
Mo1 Br2 Mo1 60.104(7) . 3_765
H1WA O1W H1WB 111(3) . .
H1WA O1W H1WC 110(3) . .
H1WB O1W H1WC 108(3) . .
H1WA O1W H1WD 110(3) . .
H1WB O1W H1WD 107(4) . .
H1WC O1W H1WD 111(4) . .

loop_
_geom_bond_atom_site_label_1
_geom_bond_atom_site_label_2
_geom_bond_distance
_geom_bond_site_symmetry_2
Mo1 O1 2.1029(13) .
Mo1 Br2 2.6028(2) 21_545
Mo1 Br1 2.6135(3) .
Mo1 Br2 2.61946(16) 2_645
Mo1 Br2 2.61946(16) .
Mo1 Mo1 2.6236(2) 2_645
Mo1 Mo1 2.6236(2) 3_765
Mo1 Mo1 2.6316(2) 21_545
Mo1 Mo1 2.6316(2) 20_665
Br1 Mo1 2.6135(3) 2_645
Br1 Mo1 2.6135(3) 3_765
O1 H1A 0.819(18) .
O1 H1B 0.824(18) .
Br2 Mo1 2.6028(2) 20_665
Br2 Mo1 2.61946(16) 3_765
O1W H1WA 0.741(15) .
O1W H1WB 0.760(16) .
O1W H1WC 0.777(16) .
O1W H1WD 0.781(17) .
